data_7204018
loop_
_publ_author_name
'Iwamatsu, Masaki'
'Kominami, Tsuyoshi'
'Ueda, Kazumasa'
'Sugimoto, Toyonari'
'Tada, Toshiji'
'Nishimura, Kei-ichiro'
'Adachi, Tomohiro'
'Fujita, Hideo'
'Guo, Fangzhun'
'Yokogawa, Shoichi'
'Yoshino, Harukazu'
'Murata, Keizo'
'Shiro, Motoo'

_publ_section_title
;
 Crystal structures, and electrical conduction and magnetic properties
 in CuCl4 salts of dimethylthio- and
 ethylenedithio-tetrathiafulvalenothioquinone-1,3-dithiolemethides
;
_journal_issue 2
_journal_name_full 'Journal of Materials Chemistry'
_journal_page_first 385
_journal_paper_doi 10.1039/b006173p
_journal_volume 11
_journal_year 2001
_chemical_formula_moiety 'C11 H6 S9 '
_chemical_formula_sum 'C11 H6 S9'
_chemical_formula_weight 426.71
_space_group_IT_number 14
_symmetry_cell_setting monoclinic
_symmetry_Int_Tables_number 14
_symmetry_space_group_name_Hall '-P 2ybc'
_symmetry_space_group_name_H-M 'P 1 21/c 1'
_cell_angle_alpha 90
_cell_angle_beta 100.35(2)
_cell_angle_gamma 90
_cell_formula_units_Z 4
_cell_length_a 7.877(4)
_cell_length_b 14.141(2)
_cell_length_c 14.541(2)
_cell_measurement_reflns_used 25
_cell_measurement_temperature 293.2
_cell_measurement_theta_max 15.0
_cell_measurement_theta_min 14.7
_cell_volume 1593.3(9)
_computing_cell_refinement 'MSC/AFC Diffractometer Control'
_computing_data_collection 'MSC/AFC Diffractometer Control'
_computing_data_reduction 'teXsan Ver. 1.10'
_computing_publication_material 'teXsan Ver. 1.10'
_computing_structure_refinement 'teXsan Ver. 1.10'
_computing_structure_solution SIR92
_diffrn_measured_fraction_theta_max 2.63
_diffrn_measurement_device_type 'Rigaku AFC5R'
_diffrn_measurement_method \w-2\q
_diffrn_radiation_type 'Mo K\a'
_diffrn_radiation_wavelength 0.7107
_diffrn_reflns_av_R_equivalents 0.015
_diffrn_reflns_limit_h_max 10
_diffrn_reflns_limit_h_min 0
_diffrn_reflns_limit_k_max 18
_diffrn_reflns_limit_k_min 0
_diffrn_reflns_limit_l_max 18
_diffrn_reflns_limit_l_min -18
_diffrn_reflns_number 3917
_diffrn_reflns_theta_max 27.49
_diffrn_standards_decay_% 4.08
_diffrn_standards_interval_count 150
_diffrn_standards_number 3
_exptl_absorpt_coefficient_mu 1.234
_exptl_absorpt_correction_T_max 0.884
_exptl_absorpt_correction_T_min 0.648
_exptl_absorpt_correction_type psi-scan
_exptl_absorpt_process_details '(North, Phillips & Mathews, 1968)'
_exptl_crystal_colour black
_exptl_crystal_density_diffrn 1.779
_exptl_crystal_density_method 'not measured'
_exptl_crystal_description prismatic
_exptl_crystal_size_max 0.600
_exptl_crystal_size_mid 0.300
_exptl_crystal_size_min 0.100
_refine_diff_density_max 0.82
_refine_diff_density_min -0.74
_refine_ls_extinction_method none
_refine_ls_goodness_of_fit_ref 1.090
_refine_ls_hydrogen_treatment noref
_refine_ls_number_parameters 181
_refine_ls_number_reflns 3653
_refine_ls_R_factor_gt 0.0422
_refine_ls_shift/su_max 0.0390
_refine_ls_structure_factor_coef Fsqd
_refine_ls_weighting_details 'w = 1/[\s^2^(Fo^2^) + (0.03000(Max(Fo^2^,0) + 2Fc^2^)/3)^2^]'
_refine_ls_weighting_scheme calc
_refine_ls_wR_factor_ref 0.0976
_reflns_number_gt 1956
_reflns_number_total 3657
_reflns_threshold_expression F^2^>2.0\s(F^2^)
_cod_data_source_file b006173p.txt
_cod_data_source_block (2)
_cod_original_cell_volume 1593.4(8)
_cod_original_formula_sum 'C11 H6 S9 '
_cod_database_code 7204018

loop_
_symmetry_equiv_pos_as_xyz
x,y,z
-x,1/2+y,1/2-z
-x,-y,-z
x,1/2-y,1/2+z

loop_
_atom_site_label
_atom_site_type_symbol
_atom_site_fract_x
_atom_site_fract_y
_atom_site_fract_z
_atom_site_U_iso_or_equiv
_atom_site_adp_type
_atom_site_occupancy
_atom_site_calc_flag
_atom_site_refinement_flags
_atom_site_disorder_assembly
_atom_site_disorder_group
S(1) S 0.5708(2) 0.25712(7) 1.27077(8) 0.0829(4) Uani 1.00 d . . .
S(2) S 0.6282(1) 0.46413(7) 1.40679(6) 0.0623(3) Uani 1.00 d . . .
S(3) S 0.6481(1) 0.37872(6) 1.12077(6) 0.0477(2) Uani 1.00 d . . .
S(4) S 0.6917(1) 0.55310(6) 1.23358(5) 0.0476(2) Uani 1.00 d . . .
S(5) S 0.7664(1) 0.48669(6) 0.94988(5) 0.0458(2) Uani 1.00 d . . .
S(6) S 0.8081(1) 0.66372(6) 1.05697(6) 0.0502(2) Uani 1.00 d . . .
S(7) S 0.9117(1) 0.77598(6) 0.90671(7) 0.0664(3) Uani 1.00 d . . .
S(8) S 0.8254(1) 0.46473(6) 0.75145(6) 0.0535(3) Uani 1.00 d . . .
S(9) S 0.9180(1) 0.66172(7) 0.73085(6) 0.0561(3) Uani 1.00 d . . .
C(1) C 0.6322(6) 0.2680(3) 1.3953(3) 0.078(1) Uani 1.00 d . . .
C(2) C 0.5528(5) 0.3496(3) 1.4367(3) 0.078(1) Uani 1.00 d . . .
C(3) C 0.6195(4) 0.3709(2) 1.2373(2) 0.0457(9) Uani 1.00 d . . .
C(4) C 0.6406(4) 0.4495(2) 1.2883(2) 0.0427(9) Uani 1.00 d . . .
C(5) C 0.7040(4) 0.4988(2) 1.1267(2) 0.0358(8) Uani 1.00 d . . .
C(6) C 0.7535(4) 0.5437(2) 1.0549(2) 0.0372(8) Uani 1.00 d . . .
C(7) C 0.8314(4) 0.5873(2) 0.8930(2) 0.0397(9) Uani 1.00 d . . .
C(8) C 0.8527(4) 0.6720(2) 0.9440(2) 0.0422(9) Uani 1.00 d . . .
C(9) C 0.8571(4) 0.5746(2) 0.8023(2) 0.0424(9) Uani 1.00 d . . .
C(10) C 0.8727(5) 0.4976(3) 0.6444(2) 0.062(1) Uani 1.00 d . . .
C(11) C 0.9150(5) 0.5868(3) 0.6356(2) 0.064(1) Uani 1.00 d . . .
H(1) H 0.6050 0.2098 1.4245 0.0874 Uiso 1.00 calc . . .
H(2) H 0.7565 0.2754 1.4110 0.0874 Uiso 1.00 calc . . .
H(3) H 0.5705 0.3427 1.5037 0.0875 Uiso 1.00 calc . . .
H(4) H 0.4283 0.3456 1.4148 0.0875 Uiso 1.00 calc . . .
H(5) H 0.8670 0.4533 0.5932 0.0675 Uiso 1.00 calc . . .
H(6) H 0.9436 0.6086 0.5773 0.0704 Uiso 1.00 calc . . .

loop_
_atom_site_aniso_label
_atom_site_aniso_U_11
_atom_site_aniso_U_22
_atom_site_aniso_U_33
_atom_site_aniso_U_12
_atom_site_aniso_U_13
_atom_site_aniso_U_23
S(1) 0.1338(10) 0.0405(5) 0.0812(7) -0.0148(6) 0.0381(7) 0.0078(5)
S(2) 0.0843(7) 0.0664(6) 0.0397(4) -0.0003(6) 0.0207(4) 0.0027(4)
S(3) 0.0671(6) 0.0344(4) 0.0420(4) -0.0041(4) 0.0111(4) -0.0046(4)
S(4) 0.0715(6) 0.0349(4) 0.0380(4) -0.0027(4) 0.0141(4) -0.0041(3)
S(5) 0.0662(6) 0.0357(4) 0.0374(4) -0.0076(4) 0.0144(4) -0.0041(3)
S(6) 0.0761(6) 0.0340(4) 0.0416(4) -0.0034(4) 0.0135(4) -0.0034(4)
S(7) 0.1032(8) 0.0397(5) 0.0559(5) -0.0124(5) 0.0132(5) 0.0072(4)
S(8) 0.0646(6) 0.0543(5) 0.0413(4) 0.0012(5) 0.0083(4) -0.0069(4)
S(9) 0.0625(6) 0.0631(6) 0.0429(4) 0.0003(5) 0.0100(4) 0.0154(4)
C(1) 0.091(3) 0.066(2) 0.080(3) 0.006(2) 0.023(2) 0.035(2)
C(2) 0.089(3) 0.086(3) 0.063(2) -0.008(3) 0.029(2) 0.012(2)
C(3) 0.054(2) 0.042(2) 0.043(2) 0.001(2) 0.014(2) 0.009(2)
C(4) 0.045(2) 0.049(2) 0.034(2) 0.004(2) 0.008(1) 0.002(1)
C(5) 0.042(2) 0.032(2) 0.033(1) 0.003(1) 0.003(1) -0.002(1)
C(6) 0.043(2) 0.034(2) 0.033(1) 0.003(1) 0.004(1) -0.001(1)
C(7) 0.041(2) 0.041(2) 0.035(2) 0.001(2) 0.002(1) 0.002(1)
C(8) 0.050(2) 0.036(2) 0.039(2) -0.003(2) 0.002(1) 0.003(1)
C(9) 0.041(2) 0.047(2) 0.037(2) 0.003(2) 0.000(1) 0.003(1)
C(10) 0.061(2) 0.089(3) 0.036(2) 0.016(2) 0.007(2) -0.003(2)
C(11) 0.054(2) 0.099(3) 0.040(2) 0.018(2) 0.012(2) 0.017(2)

loop_
_atom_type_symbol
_atom_type_description
_atom_type_scat_dispersion_real
_atom_type_scat_dispersion_imag
_atom_type_scat_source
C C 0.003 0.002
;International Tables for Crystallography
(1992, Vol. C, Tables 4.2.6.8 and 6.1.1.1)
;
H H 0.000 0.000
;International Tables for Crystallography
(1992, Vol. C, Table 6.1.1.2)
;
S S 0.125 0.123
;International Tables for Crystallography
(1992, Vol. C, Tables 4.2.6.8 and 6.1.1.1)
;

loop_
_geom_angle_atom_site_label_1
_geom_angle_atom_site_label_2
_geom_angle_atom_site_label_3
_geom_angle
_geom_angle_site_symmetry_1
_geom_angle_site_symmetry_2
_geom_angle_site_symmetry_3
_geom_angle_publ_flag
C(1) S(1) C(3) 99.7(2) . 1_555 1_555 yes
C(2) S(2) C(4) 102.1(2) . 1_555 1_555 yes
C(3) S(3) C(5) 95.0(1) . 1_555 1_555 yes
C(4) S(4) C(5) 95.2(1) . 1_555 1_555 yes
C(6) S(5) C(7) 96.0(1) . 1_555 1_555 yes
C(6) S(6) C(8) 98.0(1) . 1_555 1_555 yes
C(9) S(8) C(10) 96.1(2) . 1_555 1_555 yes
C(9) S(9) C(11) 94.5(2) . 1_555 1_555 yes
S(1) C(1) C(2) 114.7(3) . 1_555 1_555 yes
S(2) C(2) C(1) 114.6(3) . 1_555 1_555 yes
S(1) C(3) S(3) 113.6(2) . 1_555 1_555 yes
S(1) C(3) C(4) 128.9(2) . 1_555 1_555 yes
S(3) C(3) C(4) 117.5(2) . 1_555 1_555 yes
S(2) C(4) S(4) 113.9(2) . 1_555 1_555 yes
S(2) C(4) C(3) 128.5(3) . 1_555 1_555 yes
S(4) C(4) C(3) 117.6(2) . 1_555 1_555 yes
S(3) C(5) S(4) 114.5(2) . 1_555 1_555 yes
S(3) C(5) C(6) 121.8(2) . 1_555 1_555 yes
S(4) C(5) C(6) 123.7(2) . 1_555 1_555 yes
S(5) C(6) S(6) 114.2(2) . 1_555 1_555 yes
S(5) C(6) C(5) 122.3(2) . 1_555 1_555 yes
S(6) C(6) C(5) 123.5(2) . 1_555 1_555 yes
S(5) C(7) C(8) 117.2(2) . 1_555 1_555 yes
S(5) C(7) C(9) 116.6(2) . 1_555 1_555 yes
C(8) C(7) C(9) 126.2(3) . 1_555 1_555 yes
S(6) C(8) S(7) 118.8(2) . 1_555 1_555 yes
S(6) C(8) C(7) 114.5(2) . 1_555 1_555 yes
S(7) C(8) C(7) 126.7(2) . 1_555 1_555 yes
S(8) C(9) S(9) 114.8(2) . 1_555 1_555 yes
S(8) C(9) C(7) 119.5(2) . 1_555 1_555 yes
S(9) C(9) C(7) 125.7(2) . 1_555 1_555 yes
S(8) C(10) C(11) 116.4(3) . 1_555 1_555 yes
S(9) C(11) C(10) 118.2(3) . 1_555 1_555 yes

loop_
_geom_bond_atom_site_label_1
_geom_bond_atom_site_label_2
_geom_bond_distance
_geom_bond_site_symmetry_1
_geom_bond_site_symmetry_2
_geom_bond_publ_flag
S(1) C(1) 1.794(4) . . yes
S(1) C(3) 1.744(3) . . yes
S(2) C(2) 1.805(4) . . yes
S(2) C(4) 1.755(3) . . yes
S(3) C(3) 1.753(3) . . yes
S(3) C(5) 1.753(3) . . yes
S(4) C(4) 1.749(3) . . yes
S(4) C(5) 1.751(3) . . yes
S(5) C(6) 1.746(3) . . yes
S(5) C(7) 1.768(3) . . yes
S(6) C(6) 1.750(3) . . yes
S(6) C(8) 1.745(3) . . yes
S(7) C(8) 1.661(3) . . yes
S(8) C(9) 1.720(3) . . yes
S(8) C(10) 1.727(4) . . yes
S(9) C(9) 1.733(3) . . yes
S(9) C(11) 1.740(4) . . yes
C(1) C(2) 1.490(6) . . yes
C(3) C(4) 1.329(4) . . yes
C(5) C(6) 1.339(4) . . yes
C(7) C(8) 1.403(4) . . yes
C(7) C(9) 1.381(4) . . yes
C(10) C(11) 1.317(6) . . yes

loop_
_geom_torsion_atom_site_label_1
_geom_torsion_atom_site_label_2
_geom_torsion_atom_site_label_3
_geom_torsion_atom_site_label_4
_geom_torsion
_geom_torsion_site_symmetry_1
_geom_torsion_site_symmetry_2
_geom_torsion_site_symmetry_3
_geom_torsion_site_symmetry_4
_geom_torsion_publ_flag
S(1) C(1) C(2) S(2) -68.8(4) 1_555 1_555 1_555 1_555 yes
S(1) C(3) S(3) C(5) -176.7(2) 1_555 1_555 1_555 1_555 yes
S(1) C(3) C(4) S(2) 0.7(5) 1_555 1_555 1_555 1_555 yes
S(1) C(3) C(4) S(4) 179.2(2) 1_555 1_555 1_555 1_555 yes
S(2) C(4) S(4) C(5) 175.6(2) 1_555 1_555 1_555 1_555 yes
S(2) C(4) C(3) S(3) -177.7(2) 1_555 1_555 1_555 1_555 yes
S(3) C(3) S(1) C(1) 159.1(2) 1_555 1_555 1_555 1_555 yes
S(3) C(3) C(4) S(4) 0.9(4) 1_555 1_555 1_555 1_555 yes
S(3) C(5) S(4) C(4) 4.3(2) 1_555 1_555 1_555 1_555 yes
S(3) C(5) C(6) S(5) 0.1(4) 1_555 1_555 1_555 1_555 yes
S(3) C(5) C(6) S(6) 179.2(2) 1_555 1_555 1_555 1_555 yes
S(4) C(4) S(2) C(2) 174.3(2) 1_555 1_555 1_555 1_555 yes
S(4) C(5) S(3) C(3) -4.0(2) 1_555 1_555 1_555 1_555 yes
S(4) C(5) C(6) S(5) 179.2(2) 1_555 1_555 1_555 1_555 yes
S(4) C(5) C(6) S(6) -1.6(4) 1_555 1_555 1_555 1_555 yes
S(5) C(6) S(6) C(8) 0.3(2) 1_555 1_555 1_555 1_555 yes
S(5) C(7) C(8) S(6) -0.7(3) 1_555 1_555 1_555 1_555 yes
S(5) C(7) C(8) S(7) -179.7(2) 1_555 1_555 1_555 1_555 yes
S(5) C(7) C(9) S(8) -0.1(4) 1_555 1_555 1_555 1_555 yes
S(5) C(7) C(9) S(9) 179.1(2) 1_555 1_555 1_555 1_555 yes
S(6) C(6) S(5) C(7) -0.6(2) 1_555 1_555 1_555 1_555 yes
S(6) C(8) C(7) C(9) 179.6(3) 1_555 1_555 1_555 1_555 yes
S(7) C(8) S(6) C(6) 179.3(2) 1_555 1_555 1_555 1_555 yes
S(7) C(8) C(7) C(9) 0.6(5) 1_555 1_555 1_555 1_555 yes
S(8) C(9) S(9) C(11) 0.2(2) 1_555 1_555 1_555 1_555 yes
S(8) C(9) C(7) C(8) 179.7(3) 1_555 1_555 1_555 1_555 yes
S(8) C(10) C(11) S(9) -0.3(4) 1_555 1_555 1_555 1_555 yes
S(9) C(9) S(8) C(10) -0.3(2) 1_555 1_555 1_555 1_555 yes
S(9) C(9) C(7) C(8) -1.2(5) 1_555 1_555 1_555 1_555 yes
C(1) S(1) C(3) C(4) -19.2(4) 1_555 1_555 1_555 1_555 yes
C(1) C(2) S(2) C(4) 40.4(3) 1_555 1_555 1_555 1_555 yes
C(2) S(2) C(4) C(3) -7.1(4) 1_555 1_555 1_555 1_555 yes
C(2) C(1) S(1) C(3) 52.7(3) 1_555 1_555 1_555 1_555 yes
C(3) S(3) C(5) C(6) 175.3(3) 1_555 1_555 1_555 1_555 yes
C(3) C(4) S(4) C(5) -3.2(3) 1_555 1_555 1_555 1_555 yes
C(4) S(4) C(5) C(6) -174.9(3) 1_555 1_555 1_555 1_555 yes
C(4) C(3) S(3) C(5) 1.9(3) 1_555 1_555 1_555 1_555 yes
C(5) C(6) S(5) C(7) 178.6(3) 1_555 1_555 1_555 1_555 yes
C(5) C(6) S(6) C(8) -178.9(3) 1_555 1_555 1_555 1_555 yes
C(6) S(5) C(7) C(8) 0.8(3) 1_555 1_555 1_555 1_555 yes
C(6) S(5) C(7) C(9) -179.5(2) 1_555 1_555 1_555 1_555 yes
C(6) S(6) C(8) C(7) 0.2(3) 1_555 1_555 1_555 1_555 yes
C(7) C(9) S(8) C(10) 178.9(3) 1_555 1_555 1_555 1_555 yes
C(7) C(9) S(9) C(11) -179.0(3) 1_555 1_555 1_555 1_555 yes
C(9) S(8) C(10) C(11) 0.4(3) 1_555 1_555 1_555 1_555 yes
C(9) S(9) C(11) C(10) 0.1(3) 1_555 1_555 1_555 1_555 yes

loop_
_cod_related_entry_id
_cod_related_entry_database
_cod_related_entry_code
1 ChemSpider 21143430
